data_8100903
loop_
_publ_author_name
'Eisenmann, Brigitte'
'Gieck, Christine'
'R\"o\&sler, Ute'

_publ_section_title
;
Crystal structure of barium diantimonide, BaSb~2~
;
_journal_issue 1
_journal_name_full 'Zeitschrift f\"ur Kristallographie - New Crystal Structures'
_journal_page_first 36
_journal_page_last 36
_journal_volume 216
_journal_year 2001
_chemical_formula_structural 'Ba Sb2'
_chemical_formula_sum 'Ba Sb2'
_chemical_formula_weight 380.84
_space_group_IT_number 11
_symmetry_cell_setting monoclinic
_symmetry_space_group_name_Hall '-P 2yb'
_symmetry_space_group_name_H-M 'P 1 21/m 1'
_cell_angle_alpha 90.00
_cell_angle_beta 101.555(14)
_cell_angle_gamma 90.00
_cell_formula_units_Z 2
_cell_length_a 5.1765(9)
_cell_length_b 4.3565(12)
_cell_length_c 9.4307(15)
_cell_measurement_temperature 293(2)
_cell_volume 208.37(8)
_diffrn_ambient_temperature 293(2)
_exptl_crystal_density_diffrn 6.070
_cod_original_sg_symbol_H-M 'P 21/m'
_cod_database_code 8100903

loop_
_symmetry_equiv_pos_as_xyz
'x, y, z'
'-x, y+1/2, -z'
'-x, -y, -z'
'x, -y-1/2, z'

loop_
_atom_site_label
_atom_site_type_symbol
_atom_site_fract_x
_atom_site_fract_y
_atom_site_fract_z
_atom_site_U_iso_or_equiv
_atom_site_adp_type
_atom_site_occupancy
_atom_site_symmetry_multiplicity
_atom_site_Wyckoff_symbol
_atom_site_calc_flag
_atom_site_refinement_flags
_atom_site_disorder_assembly
_atom_site_disorder_group
Ba Ba 0.41978(10) 0.2500 0.28470(8) 0.0204(2) Uani 1 2 e d S . .
Sb1 Sb 0.82881(13) 0.2500 0.02234(9) 0.0214(3) Uani 1 2 e d S . .
Sb2 Sb 0.03910(12) 0.2500 0.60470(12) 0.0302(3) Uani 1 2 e d S . .

loop_
_atom_site_aniso_label
_atom_site_aniso_U_11
_atom_site_aniso_U_22
_atom_site_aniso_U_33
_atom_site_aniso_U_23
_atom_site_aniso_U_13
_atom_site_aniso_U_12
Ba 0.0208(3) 0.0188(4) 0.0213(4) 0.000 0.0036(3) 0.000
Sb1 0.0279(4) 0.0188(4) 0.0187(5) 0.000 0.0080(3) 0.000
Sb2 0.0171(3) 0.0170(4) 0.0582(8) 0.000 0.0116(4) 0.000

loop_
_geom_bond_atom_site_label_1
_geom_bond_atom_site_label_2
_geom_bond_distance
_geom_bond_site_symmetry_2
_geom_bond_publ_flag
Ba Sb1 3.5281(12) 1_455 ?
Ba Sb2 3.5310(9) 3_556 ?
Ba Sb2 3.5310(9) 3_566 ?
Ba Sb2 3.5367(9) 3_666 ?
Ba Sb2 3.5367(9) 3_656 ?
Ba Sb1 3.5642(11) . ?
Ba Sb1 3.6459(10) 3_655 ?
Ba Sb1 3.6459(10) 3_665 ?
Ba Sb2 3.9209(13) . ?
Ba Sb2 3.9382(14) 1_655 ?
Ba Ba 4.3565(12) 1_565 ?
Ba Ba 4.3565(12) 1_545 ?
Sb1 Sb1 2.8918(10) 3_765 ?
Sb1 Sb1 2.8918(10) 3_755 ?
Sb1 Ba 3.5282(12) 1_655 ?
Sb1 Ba 3.6459(10) 3_655 ?
Sb1 Ba 3.6459(10) 3_665 ?
Sb2 Sb2 2.9135(16) 3_556 ?
Sb2 Sb2 2.9135(16) 3_566 ?
Sb2 Ba 3.5310(9) 3_556 ?
Sb2 Ba 3.5310(9) 3_566 ?
Sb2 Ba 3.5367(9) 3_666 ?
Sb2 Ba 3.5367(9) 3_656 ?
Sb2 Ba 3.9382(14) 1_455 ?
